data_4064881
loop_
_publ_author_name
'Brunner, Henri'
'Ike, Hayato'
'Muschiol, Manfred'
'Tsuno, Takashi'
'Koyama, Kazuhiro'
'Kurosawa, Takaki'
'Zabel, Manfred'

_publ_section_title
;
 Diastereomer Ratio of Products as a Mechanistic Probe in Epimerization
 and Ligand Exchange of Chiral-at-Metal [CpFe(Prophos)NCMe]X (X = I, PF6)
;
_journal_issue 13
_journal_name_full Organometallics
_journal_page_first 3666
_journal_paper_doi 10.1021/om2003893
_journal_volume 30
_journal_year 2011
_chemical_absolute_configuration rm
_chemical_compound_source 'synthesis as described'
_chemical_formula_moiety 'C35 H40 Fe O3 P3, P F6'
_chemical_formula_sum 'C35 H40 F6 Fe O3 P4'
_chemical_formula_weight 802.4
_chemical_name_systematic
;
 ?
;
_space_group_IT_number 4
_symmetry_cell_setting monoclinic
_symmetry_Int_Tables_number 4
_symmetry_space_group_name_Hall 'P 2yb'
_symmetry_space_group_name_H-M 'P 1 21 1'
_atom_sites_solution_hydrogens geom
_atom_sites_solution_primary direct
_atom_sites_solution_secondary difmap
_cell_angle_alpha 90
_cell_angle_beta 116.418(13)
_cell_angle_gamma 90
_cell_formula_units_Z 2
_cell_length_a 10.169(4)
_cell_length_b 16.952(5)
_cell_length_c 11.648(4)
_cell_measurement_reflns_used 12858
_cell_measurement_temperature 173(2)
_cell_measurement_theta_max 54.95
_cell_measurement_theta_min 6.19
_cell_measurement_wavelength 0.71073
_cell_volume 1798.3(11)
_computing_molecular_graphics 'Ortep-3 for Windows (Farrugia, 1997)'
_computing_publication_material 'WinGX publication routines (Farrugia, 1999)'
_computing_structure_refinement 'SHELXL-97 (Sheldrick, 2008)'
_computing_structure_solution 'DIRDIF08 (Beurskens et al, 2008)'
_diffrn_ambient_temperature 173(2)
_diffrn_measured_fraction_theta_full 0.997
_diffrn_measured_fraction_theta_max 0.997
_diffrn_measurement_device_type 'Rigaku RAPID-RAXIS'
_diffrn_measurement_method \w
_diffrn_radiation_monochromator graphite
_diffrn_radiation_probe x-ray
_diffrn_radiation_source 'fine-focus sealed tube'
_diffrn_radiation_type MoK\a
_diffrn_radiation_wavelength 0.71073
_diffrn_reflns_av_R_equivalents 0.0831
_diffrn_reflns_av_unetI/netI 0.1168
_diffrn_reflns_limit_h_max 13
_diffrn_reflns_limit_h_min -13
_diffrn_reflns_limit_k_max 21
_diffrn_reflns_limit_k_min -21
_diffrn_reflns_limit_l_max 15
_diffrn_reflns_limit_l_min -15
_diffrn_reflns_number 17651
_diffrn_reflns_theta_full 27.47
_diffrn_reflns_theta_max 27.47
_diffrn_reflns_theta_min 3.1
_exptl_absorpt_coefficient_mu 0.663
_exptl_absorpt_correction_T_max 0.9489
_exptl_absorpt_correction_T_min 0.8733
_exptl_absorpt_correction_type multi-scan
_exptl_crystal_colour yellow
_exptl_crystal_density_diffrn 1.482
_exptl_crystal_density_method 'not measured'
_exptl_crystal_description prism
_exptl_crystal_F_000 828
_exptl_crystal_size_max 0.21
_exptl_crystal_size_mid 0.14
_exptl_crystal_size_min 0.08
_refine_diff_density_max 0.521
_refine_diff_density_min -0.431
_refine_diff_density_rms 0.077
_refine_ls_abs_structure_details 'Flack H D (1983), Acta Cryst. A39, 876-881'
_refine_ls_abs_structure_Flack 0.03(2)
_refine_ls_extinction_method none
_refine_ls_goodness_of_fit_ref 1.028
_refine_ls_hydrogen_treatment constr
_refine_ls_matrix_type full
_refine_ls_number_parameters 442
_refine_ls_number_reflns 7877
_refine_ls_number_restraints 1
_refine_ls_restrained_S_all 1.028
_refine_ls_R_factor_all 0.1052
_refine_ls_R_factor_gt 0.0645
_refine_ls_shift/su_max 0
_refine_ls_shift/su_mean 0
_refine_ls_structure_factor_coef Fsqd
_refine_ls_weighting_details 'calc w=1/[\s^2^(Fo^2^)+(0.0510P)^2^+0.7254P] where P=(Fo^2^+2Fc^2^)/3'
_refine_ls_weighting_scheme calc
_refine_ls_wR_factor_gt 0.126
_refine_ls_wR_factor_ref 0.1431
_reflns_number_gt 5362
_reflns_number_total 7877
_reflns_threshold_expression >2\s(I)
_cod_data_source_file om2003893_si_002.cif
_cod_data_source_block (SFe,RC)[CpFe(Prophos)P(OMe)3]PF6
_cod_original_sg_symbol_H-M 'P 21'
_cod_database_code 4064881

loop_
_symmetry_equiv_pos_as_xyz
'x, y, z'
'-x, y+1/2, -z'

loop_
_atom_site_label
_atom_site_type_symbol
_atom_site_fract_x
_atom_site_fract_y
_atom_site_fract_z
_atom_site_U_iso_or_equiv
_atom_site_adp_type
_atom_site_occupancy
_atom_site_symmetry_multiplicity
_atom_site_calc_flag
_atom_site_refinement_flags
Fe1 Fe 0.85835(8) 0.50231(4) 0.19653(6) 0.0302(2) Uani 1 1 d .
P2 P 0.89202(14) 0.61620(7) 0.11862(12) 0.0247(3) Uani 1 1 d .
P1 P 0.95226(15) 0.56271(8) 0.38354(12) 0.0284(3) Uani 1 1 d .
P3 P 1.06578(18) 0.45254(8) 0.22986(16) 0.0445(5) Uani 1 1 d .
P4 P 0.3156(2) 0.87381(11) 0.3283(2) 0.0543(5) Uani 1 1 d .
F5 F 0.4859(5) 0.8675(3) 0.4117(5) 0.0916(15) Uani 1 1 d .
F3 F 0.3036(6) 0.9006(3) 0.4551(5) 0.0996(17) Uani 1 1 d .
O1 O 1.2028(4) 0.5094(3) 0.2991(4) 0.0469(10) Uani 1 1 d .
F4 F 0.3022(6) 0.7821(3) 0.3612(5) 0.0853(15) Uani 1 1 d .
C23 C 0.5464(8) 0.7699(5) -0.0769(7) 0.072(3) Uani 1 1 d .
H23 H 0.508 0.8168 -0.0586 0.086 Uiso 1 1 calc R
F1 F 0.3253(6) 0.9613(3) 0.2903(6) 0.1014(18) Uani 1 1 d .
C10 C 1.0261(6) 0.4466(3) 0.5718(5) 0.0321(12) Uani 1 1 d .
H10 H 0.9247 0.4335 0.5303 0.038 Uiso 1 1 calc R
F6 F 0.3310(6) 0.8452(3) 0.2061(4) 0.0877(15) Uani 1 1 d .
C6 C 1.0567(6) 0.6515(3) 0.3783(5) 0.0299(12) Uani 1 1 d .
H6 H 1.1512 0.6337 0.3798 0.036 Uiso 1 1 calc R
C9 C 1.0790(6) 0.5090(3) 0.5265(5) 0.0316(12) Uani 1 1 d .
C28 C 1.1328(7) 0.6731(4) 0.0819(7) 0.0465(16) Uani 1 1 d .
H28 H 1.1488 0.7099 0.1484 0.056 Uiso 1 1 calc R
C12 C 1.2670(7) 0.4188(4) 0.7344(6) 0.0517(18) Uani 1 1 d .
H12 H 1.3313 0.3885 0.806 0.062 Uiso 1 1 calc R
O2 O 1.0890(7) 0.4215(4) 0.1147(6) 0.095(2) Uani 1 1 d .
C24 C 0.4815(7) 0.7376(4) -0.1960(7) 0.058(2) Uani 1 1 d .
H24 H 0.3991 0.7628 -0.262 0.07 Uiso 1 1 calc R
F2 F 0.1448(5) 0.8734(4) 0.2530(6) 0.114(2) Uani 1 1 d .
C13 C 1.3216(8) 0.4783(4) 0.6881(6) 0.060(2) Uani 1 1 d .
H13 H 1.4242 0.4885 0.7269 0.072 Uiso 1 1 calc R
C25 C 0.5341(7) 0.6687(4) -0.2214(6) 0.0484(17) Uani 1 1 d .
H25 H 0.4873 0.6456 -0.3043 0.058 Uiso 1 1 calc R
C16 C 0.8327(9) 0.6009(4) 0.5523(6) 0.0537(19) Uani 1 1 d .
H16 H 0.9165 0.5759 0.6171 0.064 Uiso 1 1 calc R
C20 C 0.6930(6) 0.6432(3) 0.3372(6) 0.0377(14) Uani 1 1 d .
H20 H 0.6801 0.6458 0.2514 0.045 Uiso 1 1 calc R
C27 C 1.0176(6) 0.6203(3) 0.0442(5) 0.0318(12) Uani 1 1 d .
C21 C 0.7282(6) 0.6658(3) -0.0041(5) 0.0313(12) Uani 1 1 d .
C11 C 1.1210(6) 0.4035(3) 0.6775(6) 0.0399(14) Uani 1 1 d .
H11 H 1.0832 0.3628 0.7104 0.048 Uiso 1 1 calc R
C17 C 0.7283(10) 0.6338(4) 0.5828(8) 0.068(2) Uani 1 1 d .
H17 H 0.7395 0.6294 0.668 0.082 Uiso 1 1 calc R
C4 C 0.6837(7) 0.4569(4) 0.0304(6) 0.0526(18) Uani 1 1 d .
H4 H 0.6676 0.4679 -0.0549 0.063 Uiso 1 1 calc R
C14 C 1.2292(6) 0.5234(4) 0.5862(5) 0.0479(17) Uani 1 1 d .
H14 H 1.2683 0.5649 0.5561 0.057 Uiso 1 1 calc R
C1 C 0.7643(8) 0.3993(3) 0.2267(6) 0.0514(19) Uani 1 1 d .
H1 H 0.8127 0.3642 0.2966 0.062 Uiso 1 1 calc R
C15 C 0.8164(6) 0.6040(3) 0.4296(5) 0.0330(13) Uani 1 1 d .
C3 C 0.6269(6) 0.5008(4) 0.1020(6) 0.0553(18) Uani 1 1 d .
H3 H 0.5661 0.5462 0.0745 0.066 Uiso 1 1 calc R
C8 C 1.0919(8) 0.7089(3) 0.4884(5) 0.0423(16) Uani 1 1 d .
H8A H 1.1529 0.6825 0.5698 0.064 Uiso 1 1 calc R
H8B H 1.0004 0.7268 0.4886 0.064 Uiso 1 1 calc R
H8C H 1.1451 0.7543 0.4779 0.064 Uiso 1 1 calc R
C30 C 1.2053(9) 0.6175(6) -0.0722(7) 0.077(3) Uani 1 1 d .
H30 H 1.2685 0.6169 -0.1125 0.093 Uiso 1 1 calc R
C7 C 0.9634(6) 0.6892(3) 0.2487(4) 0.0253(11) Uani 1 1 d .
H7A H 1.0232 0.7285 0.23 0.03 Uiso 1 1 calc R
H7B H 0.88 0.7173 0.2523 0.03 Uiso 1 1 calc R
C26 C 0.6559(7) 0.6331(4) -0.1258(5) 0.0419(15) Uani 1 1 d .
H26 H 0.6909 0.585 -0.1438 0.05 Uiso 1 1 calc R
C18 C 0.6073(8) 0.6732(4) 0.4918(7) 0.0555(19) Uani 1 1 d .
H18 H 0.5373 0.6967 0.5145 0.067 Uiso 1 1 calc R
C31 C 1.0911(9) 0.5635(7) -0.1072(7) 0.085(3) Uani 1 1 d .
H31 H 1.0767 0.5254 -0.1716 0.102 Uiso 1 1 calc R
C19 C 0.5905(7) 0.6776(3) 0.3675(6) 0.0423(15) Uani 1 1 d .
H19 H 0.5085 0.7043 0.3036 0.051 Uiso 1 1 calc R
C22 C 0.6709(8) 0.7335(4) 0.0191(6) 0.066(2) Uani 1 1 d .
H22 H 0.7163 0.7564 0.1021 0.079 Uiso 1 1 calc R
C5 C 0.7663(8) 0.3957(4) 0.1060(7) 0.0548(19) Uani 1 1 d .
H5 H 0.8166 0.3572 0.0812 0.066 Uiso 1 1 calc R
C29 C 1.2256(8) 0.6726(5) 0.0229(8) 0.065(2) Uani 1 1 d .
H29 H 1.303 0.71 0.0477 0.078 Uiso 1 1 calc R
C2 C 0.6797(7) 0.4628(4) 0.2239(6) 0.0504(18) Uani 1 1 d .
H2 H 0.6592 0.479 0.2924 0.061 Uiso 1 1 calc R
C32 C 0.9984(7) 0.5646(5) -0.0497(6) 0.060(2) Uani 1 1 d .
H32 H 0.9211 0.5272 -0.0743 0.072 Uiso 1 1 calc R
O3 O 1.0981(8) 0.3766(3) 0.3137(8) 0.144(4) Uani 1 1 d .
C33 C 1.3469(7) 0.4976(6) 0.3090(7) 0.071(2) Uani 1 1 d .
H33A H 1.4106 0.5414 0.357 0.106 Uiso 1 1 calc R
H33B H 1.3415 0.4956 0.2229 0.106 Uiso 1 1 calc R
H33C H 1.3872 0.4479 0.3537 0.106 Uiso 1 1 calc R
C35 C 1.1959(17) 0.3388(7) 0.3957(12) 0.154(6) Uani 1 1 d .
H35A H 1.1546 0.2918 0.4165 0.231 Uiso 1 1 calc R
H35B H 1.2455 0.3713 0.4728 0.231 Uiso 1 1 calc R
H35C H 1.2667 0.3228 0.3643 0.231 Uiso 1 1 calc R
C34 C 1.090(2) 0.3554(10) 0.0586(15) 0.293(14) Uani 1 1 d .
H34A H 1.1073 0.366 -0.0162 0.439 Uiso 1 1 calc R
H34B H 0.9951 0.3289 0.031 0.439 Uiso 1 1 calc R
H34C H 1.1683 0.3214 0.1187 0.439 Uiso 1 1 calc R

loop_
_atom_site_aniso_label
_atom_site_aniso_U_11
_atom_site_aniso_U_22
_atom_site_aniso_U_33
_atom_site_aniso_U_23
_atom_site_aniso_U_13
_atom_site_aniso_U_12
Fe1 0.0294(4) 0.0227(3) 0.0304(4) -0.0017(4) 0.0061(3) -0.0056(3)
P2 0.0266(7) 0.0217(6) 0.0236(6) -0.0003(5) 0.0093(5) 0.0001(5)
P1 0.0275(7) 0.0239(6) 0.0289(7) 0.0015(6) 0.0081(5) -0.0067(6)
P3 0.0350(9) 0.0284(8) 0.0496(9) -0.0036(7) 0.0005(7) 0.0042(6)
P4 0.0358(9) 0.0565(11) 0.0771(13) 0.0048(10) 0.0311(9) 0.0014(8)
F5 0.051(3) 0.099(4) 0.119(4) 0.001(3) 0.032(3) -0.001(3)
F3 0.105(4) 0.116(4) 0.100(4) -0.016(3) 0.066(3) 0.008(3)
O1 0.031(2) 0.041(2) 0.061(2) -0.007(2) 0.0140(18) -0.001(2)
F4 0.091(4) 0.073(3) 0.109(4) 0.003(3) 0.060(3) -0.019(3)
C23 0.063(5) 0.069(5) 0.054(4) -0.009(4) -0.001(4) 0.046(4)
F1 0.108(4) 0.049(3) 0.163(5) 0.013(3) 0.074(4) 0.008(3)
C10 0.039(3) 0.021(2) 0.037(3) 0.006(2) 0.018(2) -0.001(2)
F6 0.117(4) 0.090(3) 0.087(3) 0.002(3) 0.072(3) -0.004(3)
C6 0.034(3) 0.028(3) 0.021(2) -0.001(2) 0.006(2) -0.007(2)
C9 0.032(3) 0.028(3) 0.034(3) 0.002(3) 0.014(2) -0.005(2)
C28 0.047(4) 0.048(4) 0.059(4) 0.007(3) 0.036(3) -0.005(3)
C12 0.043(4) 0.054(4) 0.049(4) 0.025(3) 0.013(3) 0.005(3)
O2 0.082(4) 0.097(4) 0.113(5) -0.059(4) 0.051(4) 0.016(3)
C24 0.041(4) 0.057(4) 0.050(4) 0.005(3) -0.003(3) 0.023(3)
F2 0.045(3) 0.133(5) 0.160(5) -0.006(4) 0.043(3) -0.006(3)
C13 0.043(4) 0.065(5) 0.048(4) 0.018(3) -0.003(3) -0.004(3)
C25 0.040(4) 0.058(4) 0.033(3) 0.008(3) 0.003(3) 0.005(3)
C16 0.080(5) 0.044(4) 0.043(4) 0.011(3) 0.032(3) 0.024(3)
C20 0.032(3) 0.045(3) 0.040(3) 0.007(3) 0.019(3) 0.001(3)
C27 0.028(3) 0.042(3) 0.024(2) 0.003(3) 0.010(2) 0.006(2)
C21 0.028(3) 0.027(3) 0.037(3) 0.011(2) 0.013(2) 0.011(2)
C11 0.043(4) 0.030(3) 0.053(4) 0.004(3) 0.027(3) -0.004(3)
C17 0.110(7) 0.054(4) 0.066(5) 0.020(4) 0.064(5) 0.032(5)
C4 0.045(4) 0.061(4) 0.039(3) -0.006(3) 0.007(3) -0.028(3)
C14 0.034(3) 0.055(4) 0.039(3) 0.017(3) 0.002(3) -0.011(3)
C1 0.058(4) 0.022(3) 0.055(4) 0.007(3) 0.008(3) -0.018(3)
C15 0.034(3) 0.028(3) 0.035(3) 0.002(2) 0.013(2) -0.002(2)
C3 0.027(3) 0.042(3) 0.075(4) 0.012(4) 0.002(3) -0.013(3)
C8 0.067(5) 0.030(3) 0.029(3) -0.011(2) 0.021(3) -0.022(3)
C30 0.064(5) 0.135(8) 0.049(4) 0.016(5) 0.039(4) 0.028(6)
C7 0.028(3) 0.023(2) 0.025(2) -0.005(2) 0.012(2) -0.004(2)
C26 0.043(4) 0.042(3) 0.036(3) 0.001(3) 0.014(3) 0.003(3)
C18 0.075(5) 0.036(3) 0.073(5) 0.010(3) 0.049(4) 0.018(3)
C31 0.054(5) 0.156(9) 0.039(4) -0.028(5) 0.017(3) 0.024(6)
C19 0.034(3) 0.038(3) 0.053(4) 0.012(3) 0.018(3) 0.005(3)
C22 0.051(4) 0.065(4) 0.047(4) -0.024(4) -0.010(3) 0.026(4)
C5 0.059(5) 0.038(4) 0.062(4) -0.024(3) 0.022(4) -0.027(3)
C29 0.057(5) 0.072(5) 0.088(6) 0.017(5) 0.051(4) 0.000(4)
C2 0.043(4) 0.059(4) 0.046(4) -0.017(3) 0.016(3) -0.031(3)
C32 0.030(3) 0.096(5) 0.053(4) -0.033(4) 0.018(3) 0.002(4)
O3 0.102(5) 0.056(4) 0.172(7) 0.060(4) -0.029(5) 0.015(3)
C33 0.041(4) 0.083(5) 0.088(5) 0.007(5) 0.028(4) -0.001(4)
C35 0.227(16) 0.104(9) 0.126(10) 0.060(8) 0.073(10) 0.054(10)
C34 0.44(3) 0.205(17) 0.163(15) -0.090(14) 0.075(18) 0.166(19)

loop_
_atom_type_symbol
_atom_type_description
_atom_type_scat_dispersion_real
_atom_type_scat_dispersion_imag
_atom_type_scat_source
C C 0.0033 0.0016 'International Tables Vol C Tables 4.2.6.8 and 6.1.1.4'
H H 0 0 'International Tables Vol C Tables 4.2.6.8 and 6.1.1.4'
F F 0.0171 0.0103 'International Tables Vol C Tables 4.2.6.8 and 6.1.1.4'
Fe Fe 0.3463 0.8444 'International Tables Vol C Tables 4.2.6.8 and 6.1.1.4'
O O 0.0106 0.006 'International Tables Vol C Tables 4.2.6.8 and 6.1.1.4'
P P 0.1023 0.0942 'International Tables Vol C Tables 4.2.6.8 and 6.1.1.4'

loop_
_geom_angle_atom_site_label_1
_geom_angle_atom_site_label_2
_geom_angle_atom_site_label_3
_geom_angle
C5 Fe1 C2 64.9(3)
C5 Fe1 C1 39.5(3)
C2 Fe1 C1 38.2(3)
C5 Fe1 C4 38.4(3)
C2 Fe1 C4 65.7(3)
C1 Fe1 C4 65.7(3)
C5 Fe1 C3 65.2(3)
C2 Fe1 C3 39.8(3)
C1 Fe1 C3 65.8(3)
C4 Fe1 C3 39.3(3)
C5 Fe1 P3 86.3(2)
C2 Fe1 P3 134.4(2)
C1 Fe1 P3 97.3(2)
C4 Fe1 P3 112.5(2)
C3 Fe1 P3 150.5(2)
C5 Fe1 P1 143.1(2)
C2 Fe1 P1 91.27(18)
C1 Fe1 P1 104.5(2)
C4 Fe1 P1 153.6(2)
C3 Fe1 P1 114.5(2)
P3 Fe1 P1 92.59(6)
C5 Fe1 P2 131.3(2)
C2 Fe1 P2 130.0(2)
C1 Fe1 P2 163.15(18)
C4 Fe1 P2 99.34(19)
C3 Fe1 P2 97.83(19)
P3 Fe1 P2 95.62(7)
P1 Fe1 P2 85.54(6)
C7 P2 C27 105.2(3)
C7 P2 C21 102.8(2)
C27 P2 C21 101.2(2)
C7 P2 Fe1 108.91(17)
C27 P2 Fe1 119.42(19)
C21 P2 Fe1 117.51(18)
C9 P1 C15 104.0(2)
C9 P1 C6 104.5(2)
C15 P1 C6 102.5(3)
C9 P1 Fe1 119.20(18)
C15 P1 Fe1 114.60(18)
C6 P1 Fe1 110.28(17)
O2 P3 O3 101.0(5)
O2 P3 O1 102.0(3)
O3 P3 O1 106.9(3)
O2 P3 Fe1 119.5(2)
O3 P3 Fe1 110.8(4)
O1 P3 Fe1 115.07(17)
F1 P4 F2 92.3(3)
F1 P4 F5 92.8(3)
F2 P4 F5 174.5(4)
F1 P4 F6 89.6(3)
F2 P4 F6 91.4(3)
F5 P4 F6 90.7(3)
F1 P4 F3 91.8(3)
F2 P4 F3 89.9(3)
F5 P4 F3 87.9(3)
F6 P4 F3 178.1(3)
F1 P4 F4 177.5(3)
F2 P4 F4 86.5(3)
F5 P4 F4 88.5(3)
F6 P4 F4 88.3(3)
F3 P4 F4 90.3(3)
C33 O1 P3 126.2(5)
C24 C23 C22 119.4(6)
C11 C10 C9 120.2(5)
C7 C6 C8 112.1(4)
C7 C6 P1 105.0(3)
C8 C6 P1 114.5(4)
C14 C9 C10 117.9(5)
C14 C9 P1 122.7(4)
C10 C9 P1 119.2(4)
C27 C28 C29 120.3(7)
C11 C12 C13 119.7(6)
C34 O2 P3 139.9(12)
C23 C24 C25 120.3(6)
C14 C13 C12 120.5(6)
C24 C25 C26 119.6(6)
C15 C16 C17 120.4(6)
C19 C20 C15 121.8(6)
C28 C27 C32 119.5(6)
C28 C27 P2 122.9(5)
C32 C27 P2 117.5(5)
C22 C21 C26 117.2(5)
C22 C21 P2 123.1(4)
C26 C21 P2 119.7(4)
C12 C11 C10 120.8(5)
C16 C17 C18 121.4(7)
C5 C4 C3 108.1(6)
C5 C4 Fe1 70.3(3)
C3 C4 Fe1 70.5(3)
C13 C14 C9 120.9(6)
C2 C1 C5 107.3(6)
C2 C1 Fe1 70.7(4)
C5 C1 Fe1 70.1(3)
C16 C15 C20 118.1(6)
C16 C15 P1 122.5(4)
C20 C15 P1 119.3(4)
C4 C3 C2 106.1(6)
C4 C3 Fe1 70.2(4)
C2 C3 Fe1 69.4(3)
C31 C30 C29 118.9(7)
C6 C7 P2 112.3(3)
C25 C26 C21 121.8(6)
C19 C18 C17 118.7(7)
C32 C31 C30 120.7(8)
C20 C19 C18 119.5(6)
C21 C22 C23 121.6(6)
C4 C5 C1 109.1(7)
C4 C5 Fe1 71.4(3)
C1 C5 Fe1 70.3(3)
C28 C29 C30 120.2(7)
C1 C2 C3 109.4(7)
C1 C2 Fe1 71.1(4)
C3 C2 Fe1 70.8(4)
C31 C32 C27 120.3(7)
C35 O3 P3 143.2(9)

loop_
_geom_bond_atom_site_label_1
_geom_bond_atom_site_label_2
_geom_bond_distance
Fe1 C5 2.092(6)
Fe1 C2 2.090(7)
Fe1 C1 2.094(6)
Fe1 C4 2.105(6)
Fe1 C3 2.109(6)
Fe1 P3 2.141(2)
Fe1 P1 2.2032(16)
Fe1 P2 2.2236(15)
P2 C7 1.837(5)
P2 C27 1.836(6)
P2 C21 1.845(5)
P1 C9 1.831(5)
P1 C15 1.829(6)
P1 C6 1.858(5)
P3 O2 1.553(6)
P3 O3 1.561(6)
P3 O1 1.588(4)
P4 F1 1.563(5)
P4 F2 1.559(5)
P4 F5 1.568(5)
P4 F6 1.576(5)
P4 F3 1.601(5)
P4 F4 1.622(5)
O1 C33 1.432(8)
C23 C24 1.359(10)
C23 C22 1.405(8)
C10 C11 1.386(7)
C10 C9 1.393(7)
C6 C7 1.521(7)
C6 C8 1.520(7)
C9 C14 1.389(7)
C28 C27 1.381(8)
C28 C29 1.392(9)
C12 C11 1.355(8)
C12 C13 1.373(9)
O2 C34 1.300(13)
C24 C25 1.371(9)
C13 C14 1.372(8)
C25 C26 1.382(8)
C16 C15 1.364(8)
C16 C17 1.378(10)
C20 C19 1.370(8)
C20 C15 1.405(7)
C27 C32 1.391(8)
C21 C22 1.368(8)
C21 C26 1.389(8)
C17 C18 1.386(10)
C4 C5 1.379(9)
C4 C3 1.417(10)
C1 C2 1.369(10)
C1 C5 1.416(9)
C3 C2 1.429(9)
C30 C31 1.390(13)
C30 C29 1.392(11)
C18 C19 1.382(9)
C31 C32 1.378(11)
O3 C35 1.210(12)
